data_4117216
loop_
_publ_author_name
'Kohei Tamao'
'Kazunori Nakamura'
'Hiroyuki Ishii'
'Shigehiro Yamaguchi'
'Motoo Shiro'

_publ_contact_author 'Kohei Tamao'
_publ_contact_author_email tamao@scl.kyoto-u.ac.jp
_publ_section_title
;
 Axially Chiral Spirosilanes via Catalytic Asymmetric Intramolecular
 Hydrosilation
;
_journal_name_full 'Journal of the American Chemical Society'
_journal_page_first 12469
_journal_page_last 12470
_journal_paper_doi 10.1021/ja962754c
_journal_volume 118
_journal_year 1996
_chemical_formula_sum 'C14 H16 S2 Si'
_chemical_formula_weight 276.49
_chemical_melting_point 366(1)
_chemical_name_systematic (4R,6S,6'S)-6,6'-Dimethyl-4,4'-spirobi(siloleno[3,2-b]thiophene)
_space_group_IT_number 4
_symmetry_cell_setting monoclinic
_symmetry_Int_Tables_number 4
_symmetry_space_group_name_Hall 'P 2yb'
_symmetry_space_group_name_H-M 'P 1 21 1'
_audit_creation_date 'Fri Aug  9 00:43:53 1996'
_audit_creation_method 'from TEXRAY.INF file'
_cell_angle_alpha 90
_cell_angle_beta 108.424(7)
_cell_angle_gamma 90
_cell_formula_units_Z 4.00
_cell_length_a 11.4251(8)
_cell_length_b 8.0931(8)
_cell_length_c 16.441(2)
_cell_measurement_reflns_used 26
_cell_measurement_temperature 25.0
_cell_measurement_theta_max 59.88
_cell_measurement_theta_min 57.83
_cell_volume 1442.3(3)
_computing_cell_refinement 'MSC/AFC Diffractometer Control'
_computing_data_collection 'MSC/AFC Diffractometer Control'
_computing_data_reduction 'teXsan: PROCESS (MSC)'
_computing_publication_material 'teXsan: FINISH (MSC)'
_computing_structure_refinement 'teXsan: LS (MSC)'
_diffrn_ambient_temperature 25.0
_diffrn_measurement_device AFC5R
_diffrn_measurement_method 'omega/2-theta scans'
_diffrn_orient_matrix_UB_11 -0.02637
_diffrn_orient_matrix_UB_12 -0.08672
_diffrn_orient_matrix_UB_13 -0.01718
_diffrn_orient_matrix_UB_21 -0.02584
_diffrn_orient_matrix_UB_22 -0.01587
_diffrn_orient_matrix_UB_23 0.11978
_diffrn_orient_matrix_UB_31 -0.06267
_diffrn_orient_matrix_UB_32 0.00017
_diffrn_orient_matrix_UB_33 -0.01350
_diffrn_radiation_monochromator filter
_diffrn_radiation_source 'Rigaku rotating anode'
_diffrn_radiation_type CuKalpha
_diffrn_radiation_wavelength 1.5418
_diffrn_reflns_av_R_equivalents 3.19
_diffrn_reflns_limit_h_max 12
_diffrn_reflns_limit_h_min -12
_diffrn_reflns_limit_k_max 0
_diffrn_reflns_limit_k_min 0
_diffrn_reflns_limit_l_max 0
_diffrn_reflns_limit_l_min -17
_diffrn_reflns_number 2402
_diffrn_reflns_theta_max 60.0483
_diffrn_standards_decay_% -1.75
_diffrn_standards_interval_count 100
_diffrn_standards_number 3
_exptl_absorpt_coefficient_mu_cm 39.310
_exptl_absorpt_correction_T_max 1.000
_exptl_absorpt_correction_T_min 0.827
_exptl_absorpt_correction_type psi-scan
_exptl_crystal_colour colorless
_exptl_crystal_density_diffrn 1.273
_exptl_crystal_description prismatic
_exptl_crystal_F_000 584.00
_exptl_crystal_size_max 0.200
_exptl_crystal_size_min 0.200
_refine_diff_density_max -0.20150
_refine_diff_density_min 0.20220
_refine_ls_extinction_coef 42.68782
_refine_ls_extinction_method Zachariasen_type_2_gaussian_isotropic
_refine_ls_goodness_of_fit_obs 1.350
_refine_ls_matrix_type full
_refine_ls_number_parameters 307
_refine_ls_number_reflns 1423
_refine_ls_number_restraints 0
_refine_ls_R_factor_obs 0.0330
_refine_ls_shift/esd_max 0.0150
_refine_ls_structure_factor_coef F
_refine_ls_weighting_scheme sigma
_refine_ls_wR_factor_obs 0.0460
_cod_data_source_file ja962754c.cif
_cod_data_source_block JA962754C-254
_cod_original_cell_volume 1442.3(2)
_cod_original_sg_symbol_H-M 'P 21 '
_cod_original_formula_sum C14H16SiS2
_cod_database_code 4117216

loop_
_symmetry_equiv_pos_as_xyz
'   +x,   +y,   +z'
'   -x,1/2+y,   -z'

loop_
_atom_site_aniso_label
_atom_site_aniso_U_11
_atom_site_aniso_U_22
_atom_site_aniso_U_33
_atom_site_aniso_U_12
_atom_site_aniso_U_13
_atom_site_aniso_U_23
S1 0.0418(6) 0.0681(8) 0.059(1) -0.0013(6) 0.0250(7) 0.0040(8)
S2 0.0854(10) 0.111(1) 0.080(2) 0.022(1) 0.058(1) -0.003(1)
S3 0.0399(6) 0.0646(8) 0.058(1) -0.0063(5) 0.0011(6) 0.0023(7)
S4 0.0399(6) 0.0879(10) 0.066(1) 0.0117(7) 0.0139(7) -0.0039(9)
Si1 0.0406(6) 0.0518(7) 0.049(1) 0.0029(5) 0.0206(7) -0.0033(7)
Si2 0.0359(6) 0.0527(7) 0.045(1) 0.0012(5) 0.0075(6) -0.0009(7)
C1 0.042(1) 0.046(2) 0.040(4) 0.004(2) 0.020(2) 0.000(3)
C2 0.040(1) 0.044(2) 0.042(4) 0.005(2) 0.021(2) -0.003(3)
C3 0.052(2) 0.048(3) 0.038(4) 0.010(2) 0.025(2) 0.007(2)
C4 0.037(2) 0.071(3) 0.047(2) 0.010(2) 0.007(2) -0.006(3)
C5 0.058(2) 0.055(3) 0.030(4) 0.010(2) 0.017(2) 0.004(3)
C6 0.044(2) 0.062(3) 0.053(2) 0.001(2) 0.007(3) -0.006(3)
C7 0.043(2) 0.061(2) 0.033(4) 0.010(2) 0.014(2) -0.002(2)
C8 0.040(2) 0.081(3) 0.055(5) -0.003(2) 0.013(2) 0.013(3)
C9 0.046(2) 0.081(3) 0.053(5) -0.007(2) 0.025(2) 0.014(3)
C10 0.066(3) 0.057(3) 0.067(5) -0.007(2) 0.047(3) -0.004(3)
C11 0.063(3) 0.058(2) 0.053(6) -0.003(3) 0.011(3) 0.000(3)
C12 0.095(4) 0.086(3) 0.065(7) 0.031(3) 0.043(4) -0.016(4)
C13 0.061(3) 0.104(5) 0.027(5) 0.027(3) 0.024(3) 0.004(3)
C14 0.052(3) 0.124(6) 0.139(8) -0.028(4) -0.007(4) -0.008(6)
C15 0.042(2) 0.045(2) 0.032(3) -0.004(2) 0.019(2) -0.001(3)
C16 0.036(2) 0.043(2) 0.043(3) 0.001(2) 0.015(2) 0.000(3)
C17 0.047(2) 0.050(3) 0.047(4) -0.004(2) 0.019(2) 0.017(3)
C18 0.050(2) 0.083(4) 0.036(4) 0.008(3) 0.013(2) 0.007(3)
C19 0.050(2) 0.058(3) 0.036(3) -0.006(2) 0.028(2) 0.004(3)
C20 0.062(2) 0.062(3) 0.035(4) -0.013(3) 0.004(2) -0.005(3)
C21 0.038(2) 0.057(2) 0.042(4) 0.005(1) 0.013(2) 0.000(3)
C22 0.040(2) 0.061(2) 0.031(4) -0.001(1) 0.004(2) 0.001(3)
C23 0.043(2) 0.063(2) 0.059(4) -0.007(2) 0.022(3) -0.004(3)
C24 0.046(2) 0.054(3) 0.070(5) -0.001(2) 0.004(3) -0.014(3)
C25 0.053(2) 0.054(2) 0.056(5) -0.005(2) 0.005(3) -0.002(3)
C26 0.060(2) 0.069(3) 0.062(5) 0.020(2) 0.019(3) 0.003(3)
C27 0.054(3) 0.095(4) 0.071(6) 0.022(3) 0.040(3) 0.016(4)
C28 0.066(3) 0.100(5) 0.081(5) -0.006(3) -0.016(3) -0.037(4)

loop_
_atom_site_label
_atom_site_fract_x
_atom_site_fract_y
_atom_site_fract_z
_atom_site_U_iso_or_equiv
_atom_site_thermal_displace_type
S1 0.6589(1) 1.0000 0.5437(1) 0.0542 Uij
S2 0.0659(2) 1.1613(3) 0.6935(1) 0.0846 Uij
S3 0.5986(1) 0.7602(2) 1.1080(1) 0.0575 Uij
S4 -0.1183(1) 0.9160(3) 0.8779(1) 0.0653 Uij
Si1 0.3019(1) 0.9566(2) 0.5674(1) 0.0455 Uij
Si2 0.24292(10) 0.7279(2) 0.9242(1) 0.0457 Uij
C1 0.4722(4) 0.9592(6) 0.5966(4) 0.0411 Uij
C2 0.5006(4) 0.9930(6) 0.5237(4) 0.0402 Uij
C3 0.4056(4) 1.0258(6) 0.4379(4) 0.0437 Uij
C4 0.2799(4) 0.9779(7) 0.4519(4) 0.0530 Uij
C5 0.5805(4) 0.9413(7) 0.6700(4) 0.0473 Uij
C6 0.6852(4) 0.9616(7) 0.6489(4) 0.0553 Uij
C7 0.2272(4) 1.1082(7) 0.6184(4) 0.0455 Uij
C8 0.1449(5) 1.0280(8) 0.6477(4) 0.0591 Uij
C9 0.1259(4) 0.8450(8) 0.6387(4) 0.0581 Uij
C10 0.2286(5) 0.7768(7) 0.6052(4) 0.0571 Uij
C11 0.2239(5) 1.2838(7) 0.6335(4) 0.0601 Uij
C12 0.1439(6) 1.3298(9) 0.6727(5) 0.0780 Uij
C13 0.4309(5) 0.9433(9) 0.3634(4) 0.0615 Uij
C14 -0.0013(5) 0.802(1) 0.5801(5) 0.1136 Uij
C15 0.3670(4) 0.7261(6) 1.0289(4) 0.0379 Uij
C16 0.4766(3) 0.7583(6) 1.0131(4) 0.0396 Uij
C17 0.4837(4) 0.7935(6) 0.9269(4) 0.0471 Uij
C18 0.3529(4) 0.7606(8) 0.8618(4) 0.0562 Uij
C19 0.3832(4) 0.7041(7) 1.1182(4) 0.0449 Uij
C20 0.5042(4) 0.7189(7) 1.1677(4) 0.0556 Uij
C21 0.1134(4) 0.8754(6) 0.9102(4) 0.0452 Uij
C22 0.0061(4) 0.7889(7) 0.8890(4) 0.0457 Uij
C23 0.0015(4) 0.6042(7) 0.8768(4) 0.0539 Uij
C24 0.1352(4) 0.5456(6) 0.8941(4) 0.0599 Uij
C25 0.0949(5) 1.0493(7) 0.9191(4) 0.0568 Uij
C26 -0.0251(5) 1.0876(8) 0.9025(4) 0.0636 Uij
C27 0.5846(5) 0.6967(9) 0.9053(4) 0.0685 Uij
C28 -0.0813(5) 0.5559(9) 0.7876(5) 0.0917 Uij
H3 0.4032 1.1415 0.4266 0.0443 Uij
H4a 0.2523 0.8717 0.4222 0.0532 Uij
H4b 0.2184 1.0566 0.4257 0.0532 Uij
H5 0.5782 0.9187 0.7290 0.0481 Uij
H6 0.7654 0.9497 0.6913 0.0557 Uij
H9 0.1347 0.7939 0.6967 0.0583 Uij
H10a 0.1926 0.6953 0.5574 0.0570 Uij
H10b 0.2902 0.7078 0.6476 0.0570 Uij
H11 0.2764 1.3610 0.6147 0.0595 Uij
H12 0.1321 1.4425 0.6895 0.0773 Uij
H13a 0.4316 0.8205 0.3701 0.0621 Uij
H13b 0.3684 0.9637 0.3093 0.0621 Uij
H13c 0.5089 0.9705 0.3579 0.0621 Uij
H14a -0.0676 0.8424 0.5942 0.1140 Uij
H14b -0.0094 0.8383 0.5208 0.1140 Uij
H14c -0.0136 0.6788 0.5721 0.1140 Uij
H17 0.5036 0.9075 0.9241 0.0469 Uij
H18a 0.3566 0.6590 0.8248 0.0557 Uij
H18b 0.3272 0.8465 0.8181 0.0557 Uij
H19 0.3161 0.6785 1.1404 0.0456 Uij
H20 0.5309 0.7067 1.2315 0.0557 Uij
H23 -0.0349 0.5496 0.9174 0.0545 Uij
H24a 0.1438 0.4841 0.8457 0.0608 Uij
H24b 0.1566 0.4600 0.9418 0.0608 Uij
H25 0.1628 1.1274 0.9341 0.0570 Uij
H26 -0.0557 1.2038 0.9054 0.0633 Uij
H27a 0.5684 0.5784 0.9073 0.0684 Uij
H27b 0.5862 0.7209 0.8492 0.0684 Uij
H27c 0.6636 0.7172 0.9456 0.0684 Uij
H28a -0.1617 0.5975 0.7737 0.0925 Uij
H28b -0.0451 0.6031 0.7448 0.0925 Uij
H28c -0.0844 0.4386 0.7770 0.0925 Uij

loop_
_atom_type_symbol
_atom_type_oxidation_number
_atom_type_number_in_cell
_atom_type_scat_dispersion_real
_atom_type_scat_dispersion_imag
_atom_type_scat_source
C 0 56 0.018 0.009 'International Tables'
H 0 64 0.000 0.000 'International Tables'
S 0 8 0.333 0.557 'International Tables'
Si 0 4 0.254 0.330 'International Tables'

loop_
_geom_angle_atom_site_label_1
_geom_angle_atom_site_label_2
_geom_angle_atom_site_label_3
_geom_angle
C(2) S(1) C(6) 91.5(3)
C(8) S(2) C(12) 91.9(4)
C(22) S(4) C(26) 91.7(3)
C(1) Si(1) C(4) 93.2(3)
C(1) Si(1) C(7) 118.4(2)
C(1) Si(1) C(10) 117.6(2)
C(4) Si(1) C(7) 118.4(3)
C(4) Si(1) C(10) 118.9(3)
C(7) Si(1) C(10) 92.6(3)
C(15) Si(2) C(18) 93.5(2)
C(15) Si(2) C(21) 117.8(3)
C(15) Si(2) C(24) 118.9(3)
C(18) Si(2) C(21) 119.1(3)
C(18) Si(2) C(24) 117.5(3)
C(21) Si(2) C(24) 92.4(2)
Si(1) C(1) C(2) 107.2(3)
Si(1) C(1) C(5) 140.6(5)
C(2) C(1) C(5) 112.2(5)
S(1) C(2) C(1) 111.3(4)
S(1) C(2) C(3) 124.9(5)
C(1) C(2) C(3) 123.8(5)
C(2) C(3) C(4) 103.9(5)
C(2) C(3) C(13) 114.7(4)
C(4) C(3) C(13) 115.5(4)
Si(1) C(4) C(3) 109.9(3)
C(1) C(5) C(6) 111.6(5)
S(1) C(6) C(5) 113.5(4)
Si(1) C(7) C(8) 108.5(4)
Si(1) C(7) C(11) 140.8(5)
C(8) C(7) C(11) 110.6(6)
S(2) C(8) C(7) 112.0(5)
S(2) C(8) C(9) 125.6(5)
C(7) C(8) C(9) 122.4(6)
C(8) C(9) C(10) 106.6(5)
C(8) C(9) C(14) 111.6(5)
C(10) C(9) C(14) 112.2(6)
Si(1) C(10) C(9) 108.0(4)
C(7) C(11) C(12) 114.7(6)
S(2) C(12) C(11) 110.7(5)
Si(2) C(15) C(16) 107.3(4)
Si(2) C(15) C(19) 140.1(4)
C(16) C(15) C(19) 112.7(4)
S(3) C(16) C(15) 110.6(4)
S(3) C(16) C(17) 126.3(3)
C(15) C(16) C(17) 123.1(4)
C(16) C(17) C(18) 107.2(4)
C(16) C(17) C(27) 113.6(4)
C(18) C(17) C(27) 112.5(5)
Si(2) C(18) C(17) 108.1(4)
C(15) C(19) C(20) 112.1(5)
S(3) C(20) C(19) 112.2(5)
Si(2) C(21) C(22) 108.6(4)
Si(2) C(21) C(25) 138.9(4)
C(22) C(21) C(25) 112.4(4)
S(4) C(22) C(21) 111.6(4)
S(4) C(22) C(23) 126.0(4)
C(21) C(22) C(23) 122.4(4)
C(22) C(23) C(24) 106.8(4)
C(22) C(23) C(28) 111.6(5)
C(24) C(23) C(28) 112.2(6)
Si(2) C(24) C(23) 109.6(4)
C(21) C(25) C(26) 112.2(5)
S(4) C(26) C(25) 112.1(5)

loop_
_geom_bond_atom_site_label_1
_geom_bond_atom_site_label_2
_geom_bond_distance
S(1) C(2) 1.735(5)
S(1) C(6) 1.688(7)
S(2) C(8) 1.725(7)
S(2) C(12) 1.721(8)
S(3) C(16) 1.733(5)
S(3) C(20) 1.705(7)
S(4) C(22) 1.717(5)
S(4) C(26) 1.718(6)
Si(1) C(1) 1.850(4)
Si(1) C(4) 1.842(7)
Si(1) C(7) 1.841(6)
Si(1) C(10) 1.881(7)
Si(2) C(15) 1.852(5)
Si(2) C(18) 1.875(7)
Si(2) C(21) 1.858(5)
Si(2) C(24) 1.884(5)
C(1) C(2) 1.37(1)
C(1) C(5) 1.437(7)
C(2) C(3) 1.506(7)
C(3) C(4) 1.572(8)
C(3) C(13) 1.50(1)
C(3) H(3) 0.954
C(4) H(4a) 0.990
C(4) H(4b) 0.946
C(5) C(6) 1.357(8)
C(5) H(5) 0.995
C(6) H(6) 0.965
C(7) C(8) 1.350(9)
C(7) C(11) 1.446(8)
C(8) C(9) 1.498(9)
C(9) C(10) 1.548(9)
C(9) C(14) 1.508(7)
C(9) H(9) 1.014
C(10) H(10a) 1.009
C(10) H(10b) 0.990
C(11) C(12) 1.33(1)
C(11) H(11) 0.982
C(12) H(12) 0.975
C(13) H(13a) 1.000
C(13) H(13b) 0.962
C(13) H(13c) 0.950
C(14) H(14a) 0.917
C(14) H(14b) 0.994
C(14) H(14c) 1.013
C(15) C(16) 1.382(7)
C(15) C(19) 1.432(9)
C(16) C(17) 1.472(9)
C(17) C(18) 1.562(6)
C(17) C(27) 1.525(9)
C(17) H(17) 0.955
C(18) H(18a) 1.033
C(18) H(18b) 0.976
C(19) C(20) 1.371(6)
C(19) H(19) 0.969
C(20) H(20) 1.001
C(21) C(22) 1.358(7)
C(21) C(25) 1.437(8)
C(22) C(23) 1.507(8)
C(23) C(24) 1.538(7)
C(23) C(28) 1.523(9)
C(23) H(23) 0.994
C(24) H(24a) 0.969
C(24) H(24b) 1.017
C(25) C(26) 1.348(8)
C(25) H(25) 0.970
C(26) H(26) 1.009
C(27) H(27a) 0.978
C(27) H(27b) 0.949
C(27) H(27c) 0.950
C(28) H(28a) 0.936
C(28) H(28b) 0.999
C(28) H(28c) 0.964
